data_8102929
loop_
_publ_author_name
'Arumugam, N.'
'Sofin, M.'
'Jansen, M.'

_publ_section_title
;
Crystal structure of tripotassium monosodium ditungstate, K~3~Na[WO~4~]~2~
;
_journal_issue 4
_journal_name_full 'Zeitschrift f\"ur Kristallographie - New Crystal Structures'
_journal_page_first 531
_journal_page_last 532
_journal_volume 220
_journal_year 2005
_chemical_formula_sum 'K3 Na O8 W2'
_chemical_formula_weight 636
_chemical_name_systematic '  tripotassium monosodium ditungstate'
_space_group_IT_number 15
_symmetry_cell_setting monoclinic
_symmetry_Int_Tables_number 15
_symmetry_space_group_name_Hall '-C 2yc'
_symmetry_space_group_name_H-M 'C 1 2/c 1'
_cell_angle_alpha 90
_cell_angle_beta 90.087(2)
_cell_angle_gamma 90
_cell_formula_units_Z 4
_cell_length_a 10.4928(1)
_cell_length_b 6.0693(1)
_cell_length_c 15.2921(1)
_cell_measurement_reflns_used 14540
_cell_measurement_temperature 293
_cell_measurement_theta_max 27.14
_cell_measurement_theta_min 2.66
_cell_volume 973.86(2)
_computing_cell_refinement 'STOE X-AREA'
_computing_data_collection 'STOE X-AREA'
_computing_data_reduction 'STOE X-RED'
_computing_molecular_graphics 'DIAMOND (Brandenburg, 2000)'
_computing_structure_refinement 'Jana2000; Petricek and Dusek,2000'
_computing_structure_solution 'JANA2000; Petricek and Dusek,2000'
_diffrn_ambient_temperature 293(2)
_diffrn_detector_area_resol_mean 6.67
_diffrn_measurement_device_type 'STOE IPDS 2'
_diffrn_measurement_method 'omega scan'
_diffrn_radiation_monochromator 'plane graphite'
_diffrn_radiation_source 'sealed X-ray tube, 12 x 0.4 mm long-fine focus'
_diffrn_radiation_type 'Mo K\a'
_diffrn_radiation_wavelength 0.71069
_diffrn_reflns_av_R_equivalents 0.0000
_diffrn_reflns_av_sigmaI/netI 0.0159
_diffrn_reflns_limit_h_max 13
_diffrn_reflns_limit_h_min -13
_diffrn_reflns_limit_k_max 7
_diffrn_reflns_limit_k_min -7
_diffrn_reflns_limit_l_max 19
_diffrn_reflns_limit_l_min -19
_diffrn_reflns_number 7688
_diffrn_reflns_theta_max 26.96
_diffrn_reflns_theta_min 2.65
_exptl_absorpt_coefficient_mu 24.615
_exptl_absorpt_correction_T_max 0.3028
_exptl_absorpt_correction_T_min 0.1343
_exptl_absorpt_correction_type none
_exptl_crystal_colour colorless
_exptl_crystal_density_diffrn 4.2792
_exptl_crystal_description irregular
_exptl_crystal_F_000 1120
_exptl_crystal_size_max 0.12
_exptl_crystal_size_mid 0.10
_exptl_crystal_size_min 0.08
_refine_ls_goodness_of_fit_gt 10.27
_refine_ls_goodness_of_fit_ref 9.68
_refine_ls_number_parameters 68
_refine_ls_number_reflns 4027
_refine_ls_R_factor_all 0.0627
_refine_ls_R_factor_gt 0.0601
_refine_ls_shift/su_max 0.0005
_refine_ls_shift/su_mean 0.0001
_refine_ls_structure_factor_coef F
_refine_ls_weighting_details w=1/\s^2^(F)
_refine_ls_weighting_scheme sigma
_refine_ls_wR_factor_gt 0.0576
_refine_ls_wR_factor_ref 0.0576
_reflns_number_gt 3583
_reflns_number_total 4027
_reflns_threshold_expression >3sigma(I)
_cod_data_source_file 409860.cff
_cod_data_source_block K1.5Na0.5WO4
_cod_depositor_comments
;
The following automatic conversions were performed:
'_exptl_absorpt_correction_type' value 'None' changed to 'none' according
to '/home/saulius/struct/CIF-dictionaries/cif_core.dic' dictionary named
'cif_core.dic' version 2.4.1 from 2010-06-29.

Automatic conversion script
Id: cif_fix_enum 1555 2011-01-17 13:19:09Z saulius 
;
_cod_original_cell_volume 986.83
_cod_original_sg_symbol_H-M C12/c1
_cod_original_formula_sum 'K3 Na1 O8 W2'
_cod_database_code 8102929

loop_
_symmetry_equiv_pos_site_id
_symmetry_equiv_pos_as_xyz
1 x,y,z
2 -x,y,1/2-z
3 -x,-y,-z
4 x,-y,1/2+z
5 1/2+x,1/2+y,z
6 1/2-x,1/2+y,1/2-z
7 1/2-x,1/2-y,-z
8 1/2+x,1/2-y,1/2+z

loop_
_atom_site_label
_atom_site_type_symbol
_atom_site_fract_x
_atom_site_fract_y
_atom_site_fract_z
_atom_site_U_iso_or_equiv
_atom_site_adp_type
_atom_site_occupancy
_atom_site_symmetry_multiplicity
_atom_site_Wyckoff_symbol
_atom_site_calc_flag
_atom_site_refinement_flags
_atom_site_disorder_assembly
_atom_site_disorder_group
W1 W 0.16290(11) 0.47953(11) 0.13974(4) 0.01389(18) Uani 1 8 f d . . .
K1 K 0.1714(5) 0.4759(8) 0.41517(19) 0.0259(13) Uani 1 8 f d . . .
K2 K 0 0.9449(11) 0.25 0.0276(18) Uani 1 4 e d . . .
Na1 Na 0 0 0 0.019(3) Uani 1 4 a d . . .
O1 O 0.172(2) 0.555(3) 0.2516(7) 0.040(6) Uani 1 8 f d . . .
O2 O 0.082(2) 0.693(3) 0.0806(11) 0.030(6) Uani 1 8 f d . . .
O3 O 0.079(2) 0.231(3) 0.1209(11) 0.030(6) Uani 1 8 f d . . .
O4 O 0.3152(14) 0.455(4) 0.0933(12) 0.034(6) Uani 1 8 f d . . .

loop_
_atom_site_aniso_label
_atom_site_aniso_type_symbol
_atom_site_aniso_U_11
_atom_site_aniso_U_22
_atom_site_aniso_U_33
_atom_site_aniso_U_12
_atom_site_aniso_U_13
_atom_site_aniso_U_23
W1 W 0.0130(3) 0.0156(4) 0.01300(18) -0.0010(4) -0.0024(3) 0.0010(4)
K1 K 0.024(2) 0.032(3) 0.0222(14) 0.001(2) -0.003(2) -0.001(2)
K2 K 0.032(4) 0.027(3) 0.024(2) 0 -0.001(3) 0
Na1 Na 0.012(5) 0.027(7) 0.018(3) 0.001(5) -0.003(5) 0.000(5)
O1 O 0.058(12) 0.043(10) 0.020(5) -0.003(8) 0.007(9) -0.002(6)
O2 O 0.039(11) 0.031(10) 0.019(8) 0.003(8) -0.002(8) 0.014(7)
O3 O 0.018(9) 0.033(10) 0.040(10) -0.013(6) -0.010(10) 0.005(8)
O4 O 0.022(8) 0.046(13) 0.034(11) 0.007(8) 0.005(7) 0.005(10)

loop_
_atom_type_symbol
_atom_type_scat_dispersion_real
_atom_type_scat_dispersion_imag
_atom_type_scat_source
_atom_type_scat_Cromer_Mann_a1
_atom_type_scat_Cromer_Mann_b1
_atom_type_scat_Cromer_Mann_a2
_atom_type_scat_Cromer_Mann_b2
_atom_type_scat_Cromer_Mann_a3
_atom_type_scat_Cromer_Mann_b3
_atom_type_scat_Cromer_Mann_a4
_atom_type_scat_Cromer_Mann_b4
_atom_type_scat_Cromer_Mann_c
O 0.011 0.006 'International Tables Vol C Tables  4.2.6.8 and 6.1.1.4' 3.0485 13.2771 2.2868 5.7011 1.5463 0.3239 0.867 32.908901 0.2508
Na 0.036 0.025 'International Tables Vol C Tables  4.2.6.8 and 6.1.1.4' 4.7626 3.285 3.1736 8.8422 1.2674 0.3136 1.1128 129.423996 0.676
K 0.201 0.249 'International Tables Vol C Tables  4.2.6.8 and 6.1.1.4' 8.2186 12.7949 7.4398 0.7748 1.0519 213.186996 0.8659 41.684101 1.4228
W -0.849 6.872 'International Tables Vol C Tables  4.2.6.8 and 6.1.1.4' 29.0818 1.72029 15.43 9.2259 14.4327 0.321703 5.11982 57.056 9.8875

loop_
_geom_bond_atom_site_label_1
_geom_bond_atom_site_label_2
_geom_bond_site_symmetry_1
_geom_bond_site_symmetry_2
_geom_bond_distance
_geom_bond_publ_flag
W1 O1 . . 1.780(12) yes
W1 O2 . . 1.800(19) yes
W1 O3 . . 1.776(20) yes
W1 O4 . . 1.765(16) yes
K1 O1 . . 2.558(12) yes
K1 O2 . 2_555 2.98(2) yes
K1 O2 . 4_565 2.898(19) yes
K1 O4 . 6_555 2.93(2) yes
K2 O1 . . 2.99(2) yes
K2 O1 . 2_555 2.99(2) yes
K2 O3 . 1_565 2.768(19) yes
K2 O3 . 2_565 2.768(19) yes
Na1 O2 . 1_545 2.403(18) yes
Na1 O2 . 3_565 2.403(18) yes
Na1 O3 . . 2.474(18) yes
Na1 O3 . 3_555 2.474(18) yes
Na1 O4 . 5_445 2.438(17) yes
Na1 O4 . 7_555 2.438(17) yes
O1 O2 . . 2.91(2) yes
O1 O3 . . 2.98(2) yes
O1 O4 . . 2.93(2) yes
O2 O3 . . 2.88(3) yes
O2 O4 . . 2.86(3) yes
O3 O4 . . 2.87(3) yes
